data_1517659
loop_
_publ_author_name
'Iyer, Akila'
'Jockusch, Steffen'
'Sivaguru, J.'

_publ_section_title
;
 Dictating photoreactivity through restricted bond rotations:
 cross-photoaddition of atropisomeric acrylimide derivatives under
 UV/visible-light irradiation.
;
_journal_issue 45
_journal_name_full 'The journal of physical chemistry. A'
_journal_page_first 10596
_journal_page_last 10602
_journal_paper_doi 10.1021/jp505678b
_journal_volume 118
_journal_year 2014
_chemical_formula_moiety 'C19 H17 N O2'
_chemical_formula_sum 'C19 H17 N O2'
_chemical_formula_weight 291.33
_chemical_name_systematic
;
 ?
;
_space_group_crystal_system orthorhombic
_space_group_IT_number 19
_space_group_name_Hall 'P 2ac 2ab'
_space_group_name_H-M_alt 'P 21 21 21'
_symmetry_space_group_name_Hall 'P 2ac 2ab'
_symmetry_space_group_name_H-M 'P 21 21 21'
_atom_sites_solution_hydrogens geom
_atom_sites_solution_primary direct
_audit_creation_date 2014-01-09
_audit_creation_method
;
Olex2 1.2
(compiled 2013.12.10 svn.r2853 for OlexSys, GUI svn.r4736)
;
_cell_angle_alpha 90
_cell_angle_beta 90
_cell_angle_gamma 90
_cell_formula_units_Z 4
_cell_length_a 5.6485(2)
_cell_length_b 11.8378(3)
_cell_length_c 21.6295(6)
_cell_measurement_reflns_used 6438
_cell_measurement_temperature 100
_cell_measurement_theta_max 66.654
_cell_measurement_theta_min 4.088
_cell_volume 1446.27(7)
_computing_molecular_graphics 'Olex2 (Dolomanov et al., 2009)'
_computing_publication_material 'Olex2 (Dolomanov et al., 2009)'
_computing_structure_refinement 'ShelXL (Sheldrick, 2008)'
_computing_structure_solution 'ShelXS (Sheldrick, 2008)'
_diffrn_ambient_temperature 100.01
_diffrn_measured_fraction_theta_full 0.983
_diffrn_measured_fraction_theta_max 1.000
_diffrn_measurement_device_type 'Bruker APEX-II CCD'
_diffrn_measurement_method '\f and \w scans'
_diffrn_radiation_type CuK\a
_diffrn_radiation_wavelength 1.54178
_diffrn_reflns_av_R_equivalents 0.0243
_diffrn_reflns_av_unetI/netI 0.0208
_diffrn_reflns_Laue_measured_fraction_full 0.983
_diffrn_reflns_Laue_measured_fraction_max 1.000
_diffrn_reflns_limit_h_max 6
_diffrn_reflns_limit_h_min -6
_diffrn_reflns_limit_k_max 14
_diffrn_reflns_limit_k_min -14
_diffrn_reflns_limit_l_max 25
_diffrn_reflns_limit_l_min -25
_diffrn_reflns_number 10051
_diffrn_reflns_point_group_measured_fraction_full 0.980
_diffrn_reflns_point_group_measured_fraction_max 0.998
_diffrn_reflns_theta_full 67.679
_diffrn_reflns_theta_max 66.650
_diffrn_reflns_theta_min 4.088
_diffrn_standards_number 0
_exptl_absorpt_coefficient_mu 0.691
_exptl_absorpt_correction_T_max 0.7528
_exptl_absorpt_correction_T_min 0.6683
_exptl_absorpt_correction_type multi-scan
_exptl_absorpt_process_details
;
SADABS-2012/1 (Bruker,2012) was used for absorption correction.
wR2(int) was 0.0595 before and 0.0425 after correction.
The Ratio of minimum to maximum transmission is 0.8878.
The \l/2 correction factor is 0.0015.
;
_exptl_crystal_colour 'clear colourless'
_exptl_crystal_colour_lustre clear
_exptl_crystal_colour_primary colourless
_exptl_crystal_density_diffrn 1.338
_exptl_crystal_description plate
_exptl_crystal_F_000 616
_exptl_crystal_size_max 0.189
_exptl_crystal_size_mid 0.102
_exptl_crystal_size_min 0.049
_refine_diff_density_max 0.222
_refine_diff_density_min -0.203
_refine_diff_density_rms 0.043
_refine_ls_abs_structure_details
;
 Flack x determined using 996 quotients [(I+)-(I-)]/[(I+)+(I-)]
 (Parsons and Flack (2004), Acta Cryst. A60, s61).
;
_refine_ls_abs_structure_Flack 0.04(9)
_refine_ls_extinction_method none
_refine_ls_goodness_of_fit_ref 1.079
_refine_ls_hydrogen_treatment mixed
_refine_ls_matrix_type full
_refine_ls_number_parameters 200
_refine_ls_number_reflns 2564
_refine_ls_number_restraints 0
_refine_ls_restrained_S_all 1.079
_refine_ls_R_factor_all 0.0320
_refine_ls_R_factor_gt 0.0307
_refine_ls_shift/su_max 0.000
_refine_ls_shift/su_mean 0.000
_refine_ls_structure_factor_coef Fsqd
_refine_ls_weighting_details 'w=1/[\s^2^(Fo^2^)+(0.0478P)^2^+0.2157P] where P=(Fo^2^+2Fc^2^)/3'
_refine_ls_weighting_scheme calc
_refine_ls_wR_factor_gt 0.0778
_refine_ls_wR_factor_ref 0.0786
_reflns_Friedel_coverage 0.686
_reflns_Friedel_fraction_full 0.976
_reflns_Friedel_fraction_max 0.995
_reflns_number_gt 2467
_reflns_number_total 2564
_reflns_threshold_expression 'I > 2\s(I)'
_cod_data_source_file jp505678b_si_002.cif
_cod_data_source_block 2c
_cod_depositor_comments 'Adding full bibliography for 1517657--1517659.cif.'
_cod_database_code 1517659
_shelxl_version_number 2013-4
_shelx_space_group_comment
;
The symmetry employed for this shelxl refinement is uniquely defined
by the following loop, which should always be used as a source of
symmetry information in preference to the above space-group names.
They are only intended as comments.
;
_shelx_estimated_absorpt_t_max 0.967
_shelx_estimated_absorpt_t_min 0.880
_olex2_refinement_description
;
1. Fixed Uiso
 At 1.2 times of:
  All C(H) groups, All C(H,H) groups
 At 1.5 times of:
  All C(H,H,H) groups
2.a Secondary CH2 refined with riding coordinates:
 C13(H13A,H13B), C16(H16A,H16B)
2.b Aromatic/amide H refined with riding coordinates:
 C1(H1), C2(H2), C3(H3), C8(H8), C9(H9), C10(H10), C14(H14), C15(H15),
 C18(H18), C19(H19)
2.c Idealised Me refined as rotating group:
 C17(H17A,H17B,H17C)
;

loop_
_space_group_symop_operation_xyz
'x, y, z'
'x+1/2, -y+1/2, -z'
'-x, y+1/2, -z+1/2'
'-x+1/2, -y, z+1/2'

loop_
_atom_site_label
_atom_site_type_symbol
_atom_site_fract_x
_atom_site_fract_y
_atom_site_fract_z
_atom_site_U_iso_or_equiv
_atom_site_adp_type
_atom_site_occupancy
_atom_site_site_symmetry_order
_atom_site_calc_flag
_atom_site_refinement_flags_posn
O1 O 0.7502(3) 0.20949(12) 0.78270(6) 0.0285(3) Uani 1 1 d .
O2 O 1.0376(2) 0.45891(11) 0.92516(6) 0.0226(3) Uani 1 1 d .
N1 N 0.8953(3) 0.32694(13) 0.85755(7) 0.0220(4) Uani 1 1 d .
C1 C 1.2434(4) 0.06364(17) 0.95175(10) 0.0279(5) Uani 1 1 d .
H1 H 1.3217 0.0043 0.9732 0.034 Uiso 1 1 calc R
C2 C 1.3386(4) 0.10608(17) 0.89721(10) 0.0276(4) Uani 1 1 d .
H2 H 1.4822 0.0759 0.8814 0.033 Uiso 1 1 calc R
C3 C 1.2241(4) 0.19244(17) 0.86592(9) 0.0242(4) Uani 1 1 d .
H3 H 1.2883 0.2214 0.8286 0.029 Uiso 1 1 calc R
C4 C 1.0147(3) 0.23630(15) 0.88957(9) 0.0214(4) Uani 1 1 d .
C5 C 0.9097(3) 0.43746(16) 0.88191(8) 0.0194(4) Uani 1 1 d .
C6 C 0.7559(3) 0.52262(16) 0.84815(8) 0.0203(4) Uani 1 1 d .
C7 C 0.7587(3) 0.63739(16) 0.87771(8) 0.0206(4) Uani 1 1 d .
C8 C 0.9407(4) 0.71358(16) 0.86535(9) 0.0234(4) Uani 1 1 d .
H8 H 1.0664 0.6925 0.8385 0.028 Uiso 1 1 calc R
C9 C 0.9387(4) 0.82016(16) 0.89211(9) 0.0257(4) Uani 1 1 d .
H9 H 1.0631 0.8718 0.8835 0.031 Uiso 1 1 calc R
C10 C 0.7562(4) 0.85150(17) 0.93132(9) 0.0250(4) Uani 1 1 d .
H10 H 0.7552 0.9246 0.9494 0.030 Uiso 1 1 calc R
C11 C 0.7608(4) 0.30414(17) 0.80413(8) 0.0233(4) Uani 1 1 d .
C12 C 0.6341(4) 0.40582(17) 0.77860(9) 0.0230(4) Uani 1 1 d .
C13 C 0.5128(3) 0.46593(16) 0.83437(9) 0.0226(4) Uani 1 1 d .
H13A H 0.3866 0.5197 0.8224 0.027 Uiso 1 1 calc R
H13B H 0.4578 0.4138 0.8672 0.027 Uiso 1 1 calc R
C14 C 0.5753(4) 0.77614(16) 0.94414(9) 0.0244(4) Uani 1 1 d .
H14 H 0.4506 0.7973 0.9712 0.029 Uiso 1 1 calc R
C15 C 0.5766(4) 0.66915(16) 0.91722(9) 0.0225(4) Uani 1 1 d .
H15 H 0.4520 0.6176 0.9259 0.027 Uiso 1 1 calc R
C16 C 0.8094(4) 0.50786(16) 0.77734(9) 0.0242(4) Uani 1 1 d .
H16A H 0.7561 0.5719 0.7514 0.029 Uiso 1 1 calc R
H16B H 0.9752 0.4869 0.7680 0.029 Uiso 1 1 calc R
C17 C 0.4887(4) 0.37910(19) 0.72189(9) 0.0291(5) Uani 1 1 d .
H17A H 0.5931 0.3520 0.6889 0.044 Uiso 1 1 calc GR
H17B H 0.4063 0.4474 0.7081 0.044 Uiso 1 1 calc GR
H17C H 0.3724 0.3205 0.7319 0.044 Uiso 1 1 calc GR
C18 C 0.9186(4) 0.19437(17) 0.94379(9) 0.0234(4) Uani 1 1 d .
H18 H 0.7748 0.2244 0.9596 0.028 Uiso 1 1 calc R
C19 C 1.0343(4) 0.10798(17) 0.97480(9) 0.0264(4) Uani 1 1 d .
H19 H 0.9697 0.0790 1.0121 0.032 Uiso 1 1 calc R

loop_
_atom_site_aniso_label
_atom_site_aniso_U_11
_atom_site_aniso_U_22
_atom_site_aniso_U_33
_atom_site_aniso_U_23
_atom_site_aniso_U_13
_atom_site_aniso_U_12
O1 0.0347(8) 0.0238(7) 0.0270(7) -0.0049(6) -0.0005(6) 0.0013(6)
O2 0.0237(7) 0.0225(7) 0.0215(7) 0.0013(6) -0.0021(6) 0.0002(6)
N1 0.0260(9) 0.0191(8) 0.0209(8) 0.0004(6) -0.0011(7) 0.0030(6)
C1 0.0377(12) 0.0174(9) 0.0286(10) -0.0032(8) -0.0110(10) 0.0037(9)
C2 0.0275(10) 0.0221(9) 0.0332(11) -0.0088(9) -0.0043(9) 0.0055(9)
C3 0.0273(10) 0.0214(9) 0.0240(9) -0.0031(8) 0.0001(8) -0.0010(8)
C4 0.0250(9) 0.0166(8) 0.0225(9) -0.0017(8) -0.0021(8) -0.0003(8)
C5 0.0194(9) 0.0189(9) 0.0200(9) 0.0012(7) 0.0042(8) -0.0008(7)
C6 0.0210(9) 0.0200(9) 0.0200(9) 0.0022(8) 0.0010(8) 0.0010(8)
C7 0.0228(9) 0.0189(9) 0.0200(8) 0.0028(7) -0.0037(8) 0.0023(8)
C8 0.0227(9) 0.0227(10) 0.0248(9) 0.0013(8) -0.0021(8) 0.0014(8)
C9 0.0252(10) 0.0222(10) 0.0295(10) 0.0033(9) -0.0035(9) -0.0035(8)
C10 0.0311(11) 0.0183(9) 0.0256(9) -0.0010(8) -0.0068(9) 0.0015(8)
C11 0.0252(9) 0.0250(10) 0.0197(9) -0.0013(8) 0.0035(8) -0.0009(8)
C12 0.0257(10) 0.0232(9) 0.0202(9) 0.0001(8) -0.0002(8) -0.0022(8)
C13 0.0222(10) 0.0213(9) 0.0242(10) 0.0000(8) -0.0003(8) 0.0009(8)
C14 0.0279(10) 0.0217(10) 0.0237(9) 0.0016(8) -0.0010(8) 0.0045(9)
C15 0.0251(10) 0.0190(9) 0.0234(9) 0.0039(8) -0.0020(8) -0.0005(8)
C16 0.0273(10) 0.0232(9) 0.0220(10) 0.0013(8) 0.0012(8) -0.0011(8)
C17 0.0342(11) 0.0297(10) 0.0236(10) -0.0010(9) -0.0045(8) -0.0002(9)
C18 0.0256(9) 0.0203(9) 0.0242(9) -0.0036(8) -0.0004(8) -0.0005(8)
C19 0.0377(11) 0.0189(9) 0.0224(9) -0.0007(8) -0.0034(9) -0.0038(9)

loop_
_atom_type_symbol
_atom_type_description
_atom_type_scat_dispersion_real
_atom_type_scat_dispersion_imag
_atom_type_scat_source
C C 0.0181 0.0091 'International Tables Vol C Tables 4.2.6.8 and 6.1.1.4'
H H 0.0000 0.0000 'International Tables Vol C Tables 4.2.6.8 and 6.1.1.4'
N N 0.0311 0.0180 'International Tables Vol C Tables 4.2.6.8 and 6.1.1.4'
O O 0.0492 0.0322 'International Tables Vol C Tables 4.2.6.8 and 6.1.1.4'

loop_
_geom_angle_atom_site_label_1
_geom_angle_atom_site_label_2
_geom_angle_atom_site_label_3
_geom_angle
C5 N1 C4 118.81(15)
C11 N1 C4 120.19(16)
C11 N1 C5 120.97(16)
C2 C1 H1 120.1
C19 C1 H1 120.1
C19 C1 C2 119.9(2)
C1 C2 H2 120.0
C3 C2 C1 120.0(2)
C3 C2 H2 120.0
C2 C3 H3 120.2
C2 C3 C4 119.54(19)
C4 C3 H3 120.2
C3 C4 N1 119.92(17)
C18 C4 N1 119.28(18)
C18 C4 C3 120.80(18)
O2 C5 N1 121.18(17)
O2 C5 C6 125.08(17)
N1 C5 C6 113.73(16)
C5 C6 C13 108.09(15)
C5 C6 C16 106.57(15)
C7 C6 C5 112.96(16)
C7 C6 C13 118.72(16)
C7 C6 C16 120.92(16)
C13 C6 C16 86.27(14)
C8 C7 C6 120.77(18)
C15 C7 C6 119.94(18)
C15 C7 C8 119.28(18)
C7 C8 H8 119.9
C9 C8 C7 120.16(19)
C9 C8 H8 119.9
C8 C9 H9 119.9
C10 C9 C8 120.30(19)
C10 C9 H9 119.9
C9 C10 H10 120.0
C14 C10 C9 119.96(18)
C14 C10 H10 120.0
O1 C11 N1 121.10(18)
O1 C11 C12 125.06(18)
N1 C11 C12 113.83(16)
C11 C12 C13 106.86(15)
C11 C12 C16 108.88(16)
C11 C12 C17 112.90(17)
C13 C12 C16 86.52(15)
C17 C12 C13 119.01(17)
C17 C12 C16 119.51(17)
C6 C13 C12 87.53(14)
C6 C13 H13A 114.1
C6 C13 H13B 114.1
C12 C13 H13A 114.1
C12 C13 H13B 114.1
H13A C13 H13B 111.2
C10 C14 H14 120.1
C10 C14 C15 119.86(19)
C15 C14 H14 120.1
C7 C15 C14 120.45(19)
C7 C15 H15 119.8
C14 C15 H15 119.8
C6 C16 H16A 114.2
C6 C16 H16B 114.2
C12 C16 C6 86.97(14)
C12 C16 H16A 114.2
C12 C16 H16B 114.2
H16A C16 H16B 111.3
C12 C17 H17A 109.5
C12 C17 H17B 109.5
C12 C17 H17C 109.5
H17A C17 H17B 109.5
H17A C17 H17C 109.5
H17B C17 H17C 109.5
C4 C18 H18 120.4
C4 C18 C19 119.28(19)
C19 C18 H18 120.4
C1 C19 C18 120.5(2)
C1 C19 H19 119.8
C18 C19 H19 119.8

loop_
_geom_bond_atom_site_label_1
_geom_bond_atom_site_label_2
_geom_bond_distance
O1 C11 1.214(2)
O2 C5 1.209(2)
N1 C4 1.445(2)
N1 C5 1.413(2)
N1 C11 1.409(2)
C1 H1 0.9500
C1 C2 1.390(3)
C1 C19 1.386(3)
C2 H2 0.9500
C2 C3 1.386(3)
C3 H3 0.9500
C3 C4 1.389(3)
C4 C18 1.385(3)
C5 C6 1.518(3)
C6 C7 1.502(3)
C6 C13 1.558(3)
C6 C16 1.571(2)
C7 C8 1.393(3)
C7 C15 1.389(3)
C8 H8 0.9500
C8 C9 1.388(3)
C9 H9 0.9500
C9 C10 1.386(3)
C10 H10 0.9500
C10 C14 1.385(3)
C11 C12 1.505(3)
C12 C13 1.559(3)
C12 C16 1.562(3)
C12 C17 1.510(3)
C13 H13A 0.9900
C13 H13B 0.9900
C14 H14 0.9500
C14 C15 1.394(3)
C15 H15 0.9500
C16 H16A 0.9900
C16 H16B 0.9900
C17 H17A 0.9800
C17 H17B 0.9800
C17 H17C 0.9800
C18 H18 0.9500
C18 C19 1.387(3)
C19 H19 0.9500

loop_
_geom_torsion_atom_site_label_1
_geom_torsion_atom_site_label_2
_geom_torsion_atom_site_label_3
_geom_torsion_atom_site_label_4
_geom_torsion
O1 C11 C12 C13 132.4(2)
O1 C11 C12 C16 -135.5(2)
O1 C11 C12 C17 -0.3(3)
O2 C5 C6 C7 -5.6(3)
O2 C5 C6 C13 -139.00(19)
O2 C5 C6 C16 129.5(2)
N1 C4 C18 C19 -179.48(17)
N1 C5 C6 C7 175.45(16)
N1 C5 C6 C13 42.0(2)
N1 C5 C6 C16 -49.5(2)
N1 C11 C12 C13 -46.5(2)
N1 C11 C12 C16 45.6(2)
N1 C11 C12 C17 -179.24(17)
C1 C2 C3 C4 0.3(3)
C2 C1 C19 C18 0.1(3)
C2 C3 C4 N1 179.48(18)
C2 C3 C4 C18 -0.4(3)
C3 C4 C18 C19 0.4(3)
C4 N1 C5 O2 7.2(3)
C4 N1 C5 C6 -173.80(16)
C4 N1 C11 O1 -2.9(3)
C4 N1 C11 C12 176.10(17)
C4 C18 C19 C1 -0.3(3)
C5 N1 C4 C3 -104.8(2)
C5 N1 C4 C18 75.1(2)
C5 N1 C11 O1 179.17(18)
C5 N1 C11 C12 -1.8(2)
C5 C6 C7 C8 82.8(2)
C5 C6 C7 C15 -98.1(2)
C5 C6 C13 C12 -79.74(16)
C5 C6 C16 C12 81.33(16)
C6 C7 C8 C9 178.81(17)
C6 C7 C15 C14 -178.97(17)
C7 C6 C13 C12 149.94(16)
C7 C6 C16 C12 -147.93(18)
C7 C8 C9 C10 0.1(3)
C8 C7 C15 C14 0.1(3)
C8 C9 C10 C14 0.3(3)
C9 C10 C14 C15 -0.4(3)
C10 C14 C15 C7 0.2(3)
C11 N1 C4 C3 77.2(2)
C11 N1 C4 C18 -102.9(2)
C11 N1 C5 O2 -174.86(17)
C11 N1 C5 C6 4.2(2)
C11 C12 C13 C6 82.04(17)
C11 C12 C16 C6 -80.23(17)
C13 C6 C7 C8 -149.14(18)
C13 C6 C7 C15 29.9(3)
C13 C6 C16 C12 -26.45(14)
C13 C12 C16 C6 26.41(14)
C15 C7 C8 C9 -0.3(3)
C16 C6 C7 C8 -45.2(3)
C16 C6 C7 C15 133.91(19)
C16 C6 C13 C12 26.48(14)
C16 C12 C13 C6 -26.64(14)
C17 C12 C13 C6 -148.69(18)
C17 C12 C16 C6 148.00(19)
C19 C1 C2 C3 -0.1(3)
